data_7157793
loop_
_publ_author_name
'Kikuchi, Takashi'
'Akita, Keiko'
'Koike, Hiroki'
'In, Yasuko'
'Yamada, Takeshi'
'Tanaka, Reiko'

_publ_section_title
;
 Carapanins A--C: new limonoids from andiroba (Carapa guianensis) fruit
 oil
;
_journal_issue 45
_journal_name_full 'Organic &amp; Biomolecular Chemistry'
_journal_page_first 9268
_journal_page_last 9274
_journal_paper_doi 10.1039/D0OB01872D
_journal_volume 18
_journal_year 2020
_chemical_absolute_configuration ad
_chemical_formula_sum 'C35 H46 O13'
_chemical_formula_weight 674.71
_space_group_crystal_system hexagonal
_space_group_IT_number 170
_space_group_name_Hall 'P 65'
_space_group_name_H-M_alt 'P 65'
_atom_sites_solution_hydrogens mixed
_audit_creation_method SHELXL-2018/3
_audit_update_record
;
2020-10-06 deposited with the CCDC.	2020-10-28 downloaded from the CCDC.
;
_cell_angle_alpha 90
_cell_angle_beta 90
_cell_angle_gamma 120
_cell_formula_units_Z 12
_cell_length_a 11.09130(10)
_cell_length_b 11.09130(10)
_cell_length_c 92.9928(5)
_cell_measurement_reflns_used 48640
_cell_measurement_temperature 123(2)
_cell_measurement_theta_max 74.3
_cell_measurement_theta_min 2.84
_cell_volume 9907.06(14)
_computing_cell_refinement 'CrysalisPro (Agilent Technologies,     )'
_computing_data_collection 'CrysalisPro (Agilent Technologies,     )'
_computing_data_reduction 'CrysalisPro (Agilent Technologies,     )'
_computing_molecular_graphics 'Ortep for Windows (Farrugia, 2012)'
_computing_publication_material 'WinGX publication routines (Farrugia, 2012)'
_computing_structure_refinement 'SHELXL-2018/3 (Sheldrick, 2018)'
_diffrn_ambient_temperature 123(2)
_diffrn_measured_fraction_theta_full 1.000
_diffrn_measured_fraction_theta_max 0.996
_diffrn_measurement_device_type 'Agilent Technologies XtaLAB Pro: Kappa single'
_diffrn_measurement_method '\w scans'
_diffrn_radiation_type CuK\a
_diffrn_radiation_wavelength 1.54184
_diffrn_reflns_av_R_equivalents 0.0745
_diffrn_reflns_av_unetI/netI 0.0577
_diffrn_reflns_Laue_measured_fraction_full 1.000
_diffrn_reflns_Laue_measured_fraction_max 0.996
_diffrn_reflns_limit_h_max 11
_diffrn_reflns_limit_h_min 0
_diffrn_reflns_limit_k_max 11
_diffrn_reflns_limit_k_min 0
_diffrn_reflns_limit_l_max 115
_diffrn_reflns_limit_l_min -115
_diffrn_reflns_number 13315
_diffrn_reflns_point_group_measured_fraction_full 1.000
_diffrn_reflns_point_group_measured_fraction_max 0.987
_diffrn_reflns_theta_full 67.684
_diffrn_reflns_theta_max 74.507
_diffrn_reflns_theta_min 2.851
_diffrn_source 'fine-focus sealed X-ray tube'
_exptl_absorpt_coefficient_mu 0.863
_exptl_absorpt_correction_T_max 1
_exptl_absorpt_correction_T_min 0.651
_exptl_absorpt_correction_type multi-scan
_exptl_absorpt_process_details
;
CrysAlisPro 1.171.39.20a (Rigaku Oxford Diffraction, 2015)
Empirical absorption correction using spherical harmonics,
        implemented in SCALE3 ABSPACK scaling algorithm.
;
_exptl_crystal_colour colorless
_exptl_crystal_density_diffrn 1.357
_exptl_crystal_density_method 'not measured'
_exptl_crystal_description plate
_exptl_crystal_F_000 4320
_exptl_crystal_size_max 0.267
_exptl_crystal_size_mid 0.180
_exptl_crystal_size_min 0.140
_refine_diff_density_max 0.735
_refine_diff_density_min -0.433
_refine_diff_density_rms 0.105
_refine_ls_abs_structure_details
;
 Flack x determined using 5682 quotients [(I+)-(I-)]/[(I+)+(I-)]
 (Parsons, Flack and Wagner, Acta Cryst. B69 (2013) 249-259).
;
_refine_ls_abs_structure_Flack 0.12(7)
_refine_ls_extinction_method none
_refine_ls_goodness_of_fit_ref 1.163
_refine_ls_hydrogen_treatment constr
_refine_ls_matrix_type full
_refine_ls_number_parameters 865
_refine_ls_number_reflns 13315
_refine_ls_number_restraints 1
_refine_ls_restrained_S_all 1.163
_refine_ls_R_factor_all 0.0952
_refine_ls_R_factor_gt 0.0948
_refine_ls_shift/su_max 0.001
_refine_ls_shift/su_mean 0.000
_refine_ls_structure_factor_coef Fsqd
_refine_ls_weighting_details 'w=1/[\s^2^(Fo^2^)+(0.0501P)^2^+46.3464P] where P=(Fo^2^+2Fc^2^)/3'
_refine_ls_weighting_scheme calc
_refine_ls_wR_factor_gt 0.2282
_refine_ls_wR_factor_ref 0.2284
_reflns_Friedel_coverage 0.970
_reflns_Friedel_fraction_full 1.000
_reflns_Friedel_fraction_max 0.978
_reflns_number_gt 13173
_reflns_number_total 13315
_reflns_threshold_expression 'I > 2\s(I)'
_cod_data_source_file d0ob01872d2.cif
_cod_data_source_block shelx
_cod_depositor_comments
;

2024-12-16
Z value and formula fixed to values more according to usual
chemical conventions.                 miguel
;
_cod_original_formula_sum 'C70 H92 O26'
_cod_original_formula_weight 1349.43
_cod_original_formula_units_Z 6
_cod_original_cell_volume 9907.06(19)
_cod_database_code 7157793
_shelx_shelxl_version_number 2018/3
_shelx_space_group_comment
;
The symmetry employed for this shelxl refinement is uniquely defined
by the following loop, which should always be used as a source of
symmetry information in preference to the above space-group names.
They are only intended as comments.
;
_shelx_estimated_absorpt_t_min 0.802
_shelx_estimated_absorpt_t_max 0.889

loop_
_space_group_symop_operation_xyz
'x, y, z'
'-x, -y, z+1/2'
'-y, x-y, z+2/3'
'-x+y, -x, z+1/3'
'x-y, x, z+5/6'
'y, -x+y, z+1/6'

loop_
_atom_site_label
_atom_site_type_symbol
_atom_site_fract_x
_atom_site_fract_y
_atom_site_fract_z
_atom_site_U_iso_or_equiv
_atom_site_adp_type
_atom_site_occupancy
_atom_site_site_symmetry_order
_atom_site_calc_flag
_atom_site_refinement_flags_posn
_atom_site_refinement_flags_adp
_atom_site_refinement_flags_occupancy
_atom_site_disorder_assembly
_atom_site_disorder_group
O1A O 0.2020(6) -0.2541(6) 0.34651(6) 0.0240(12) Uani 1 1 d . . . . .
O2A O 0.4088(6) -0.0205(6) 0.33356(6) 0.0206(11) Uani 1 1 d . . . . .
H2A H 0.339250 0.000930 0.329516 0.031 Uiso 1 1 d R U . . .
O3A O 0.6591(6) 0.0907(6) 0.35366(6) 0.0181(11) Uani 1 1 d . . . . .
O4A O 0.6016(7) 0.0092(6) 0.40194(6) 0.0267(13) Uani 1 1 d . . . . .
O5A O 0.5829(6) -0.1942(6) 0.40861(6) 0.0258(13) Uani 1 1 d . . . . .
O6A O 0.1872(5) -0.0031(6) 0.35114(5) 0.0167(11) Uani 1 1 d . . . . .
O7A O 0.4767(8) 0.3872(7) 0.33690(7) 0.0345(16) Uani 1 1 d . . . . .
O8A O 0.4764(6) 0.2101(6) 0.34698(6) 0.0186(11) Uani 1 1 d . . . . .
O9A O 0.5581(6) 0.4195(6) 0.37342(6) 0.0212(12) Uani 1 1 d . . . . .
O10A O 0.6451(8) 0.5410(9) 0.41642(8) 0.0421(18) Uani 1 1 d . . . . .
O11A O 0.7999(6) 0.0509(7) 0.33915(6) 0.0256(13) Uani 1 1 d . . . . .
O12A O -0.0125(6) -0.0645(7) 0.36339(6) 0.0263(13) Uani 1 1 d . . . . .
O13A O 0.7533(7) 0.4090(8) 0.37567(8) 0.0399(17) Uani 1 1 d . . . . .
C1A C 0.2896(8) -0.1646(8) 0.35419(9) 0.0201(16) Uani 1 1 d . . . . .
C2A C 0.4164(9) -0.0324(9) 0.34846(8) 0.0198(16) Uani 1 1 d . . . . .
C3A C 0.5445(8) -0.0488(8) 0.35141(8) 0.0156(15) Uani 1 1 d . . . . .
H3A H 0.563710 -0.086519 0.342728 0.019 Uiso 1 1 calc R U . . .
C4A C 0.5277(10) -0.1461(9) 0.36429(9) 0.0234(17) Uani 1 1 d . . . . .
C5A C 0.4375(8) -0.1294(8) 0.37602(8) 0.0172(15) Uani 1 1 d . . . . .
H5A H 0.484309 -0.029746 0.378238 0.021 Uiso 1 1 calc R U . . .
C6A C 0.4335(9) -0.2022(8) 0.39019(8) 0.0194(16) Uani 1 1 d . . . . .
H6A1 H 0.345206 -0.230846 0.394911 0.023 Uiso 1 1 calc R U . . .
H6A2 H 0.437631 -0.285549 0.388023 0.023 Uiso 1 1 calc R U . . .
C7A C 0.5498(9) -0.1134(9) 0.40048(9) 0.0221(17) Uani 1 1 d . . . . .
C8A C 0.2808(8) 0.0558(8) 0.36355(8) 0.0177(15) Uani 1 1 d . . . . .
C9A C 0.2427(8) -0.0576(8) 0.37516(8) 0.0177(15) Uani 1 1 d . . . . .
H9A H 0.140772 -0.108178 0.375703 0.021 Uiso 1 1 calc R U . . .
C10A C 0.2844(8) -0.1700(8) 0.37059(8) 0.0158(14) Uani 1 1 d . . . . .
C11A C 0.2938(9) 0.0047(9) 0.39033(8) 0.0211(16) Uani 1 1 d . . . . .
H11A H 0.247395 -0.068228 0.397444 0.025 Uiso 1 1 calc R U . . .
H11B H 0.392960 0.038924 0.391024 0.025 Uiso 1 1 calc R U . . .
C12A C 0.2662(9) 0.1237(9) 0.39377(8) 0.0215(16) Uani 1 1 d . . . . .
H12A H 0.298951 0.156855 0.403433 0.026 Uiso 1 1 calc R U . . .
H12B H 0.166518 0.087878 0.393616 0.026 Uiso 1 1 calc R U . . .
C13A C 0.3366(8) 0.2476(9) 0.38328(8) 0.0200(16) Uani 1 1 d . . . . .
C14A C 0.2736(8) 0.1846(8) 0.36829(8) 0.0163(15) Uani 1 1 d . . . . .
H14A H 0.173695 0.149044 0.369576 0.020 Uiso 1 1 calc R U . . .
C15A C 0.3109(9) 0.2813(9) 0.35544(9) 0.0220(17) Uani 1 1 d . . . . .
H15A H 0.228088 0.248399 0.349565 0.026 Uiso 1 1 calc R U . . .
H15B H 0.334385 0.372697 0.359006 0.026 Uiso 1 1 calc R U . . .
C16A C 0.4263(9) 0.2985(9) 0.34593(9) 0.0213(16) Uani 1 1 d . . . . .
C17A C 0.4947(8) 0.3156(8) 0.38468(8) 0.0169(15) Uani 1 1 d . . . . .
H17A H 0.519149 0.243480 0.382835 0.020 Uiso 1 1 calc R U . . .
C18A C 0.2909(9) 0.3534(9) 0.38732(9) 0.0233(17) Uani 1 1 d . . . . .
H18A H 0.191582 0.310374 0.386436 0.035 Uiso 1 1 calc R U . . .
H18B H 0.317757 0.383655 0.397060 0.035 Uiso 1 1 calc R U . . .
H18C H 0.334744 0.432135 0.380986 0.035 Uiso 1 1 calc R U . . .
C19A C 0.1724(9) -0.3130(8) 0.37547(9) 0.0222(16) Uani 1 1 d . . . . .
H19A H 0.169274 -0.316196 0.385790 0.033 Uiso 1 1 calc R U . . .
H19B H 0.083795 -0.331505 0.371806 0.033 Uiso 1 1 calc R U . . .
H19C H 0.192976 -0.381969 0.371916 0.033 Uiso 1 1 calc R U . . .
C20A C 0.5566(9) 0.3806(10) 0.39889(9) 0.0274(19) Uani 1 1 d . . . . .
C21A C 0.5923(11) 0.5113(11) 0.40314(12) 0.036(2) Uani 1 1 d . . . . .
H21A H 0.581182 0.573694 0.397398 0.043 Uiso 1 1 calc R U . . .
C22A C 0.5878(12) 0.3195(12) 0.41064(12) 0.042(2) Uani 1 1 d . . . . .
H22A H 0.575487 0.230256 0.411128 0.050 Uiso 1 1 calc R U . . .
C23A C 0.6399(12) 0.4196(16) 0.42113(10) 0.053(4) Uani 1 1 d . . . . .
H23A H 0.668083 0.407830 0.430186 0.064 Uiso 1 1 calc R U . . .
C28A C 0.6713(9) -0.1063(10) 0.37032(9) 0.0255(18) Uani 1 1 d . . . . .
H28A H 0.725954 -0.117113 0.362966 0.038 Uiso 1 1 calc R U . . .
H28B H 0.717318 -0.011193 0.373479 0.038 Uiso 1 1 calc R U . . .
H28C H 0.660790 -0.165731 0.378303 0.038 Uiso 1 1 calc R U . . .
C29A C 0.4631(10) -0.2985(9) 0.35833(10) 0.0263(18) Uani 1 1 d . . . . .
H29A H 0.372467 -0.327605 0.354425 0.040 Uiso 1 1 calc R U . . .
H29B H 0.522092 -0.301012 0.350923 0.040 Uiso 1 1 calc R U . . .
H29C H 0.455153 -0.360033 0.365993 0.040 Uiso 1 1 calc R U . . .
C30A C 0.4219(8) 0.0947(8) 0.35690(8) 0.0186(16) Uani 1 1 d . . . . .
H30A H 0.489088 0.119566 0.364760 0.022 Uiso 1 1 calc R U . . .
C1AA C 0.7825(8) 0.1313(9) 0.34680(8) 0.0223(17) Uani 1 1 d . . . . .
C2AA C 0.8883(9) 0.2791(10) 0.35065(11) 0.031(2) Uani 1 1 d . . . . .
H2AA H 0.843439 0.336010 0.351050 0.037 Uiso 1 1 calc R U . . .
C3AA C 0.9463(11) 0.2759(10) 0.36525(11) 0.036(2) Uani 1 1 d . . . . .
H3A1 H 1.014260 0.368849 0.368049 0.054 Uiso 1 1 calc R U . . .
H3A2 H 0.872169 0.237501 0.372179 0.054 Uiso 1 1 calc R U . . .
H3A3 H 0.989228 0.219328 0.364810 0.054 Uiso 1 1 calc R U . . .
C4AA C 1.0043(10) 0.3378(14) 0.33929(12) 0.051(3) Uani 1 1 d . . . . .
H4A1 H 1.071960 0.432061 0.341706 0.077 Uiso 1 1 calc R U . . .
H4A2 H 1.048462 0.282254 0.339029 0.077 Uiso 1 1 calc R U . . .
H4A3 H 0.965130 0.335844 0.330028 0.077 Uiso 1 1 calc R U . . .
C1BA C 0.6841(10) -0.1224(11) 0.41957(10) 0.032(2) Uani 1 1 d . . . . .
H1B1 H 0.700956 -0.187328 0.424753 0.048 Uiso 1 1 calc R U . . .
H1B2 H 0.769242 -0.052563 0.415244 0.048 Uiso 1 1 calc R U . . .
H1B3 H 0.650140 -0.078872 0.426067 0.048 Uiso 1 1 calc R U . . .
C1CA C 0.0484(8) -0.0586(9) 0.35219(10) 0.0236(17) Uani 1 1 d . . . . .
C2CA C -0.0207(9) -0.1123(10) 0.33786(9) 0.0269(18) Uani 1 1 d . . . . .
H2C1 H 0.048665 -0.095757 0.330754 0.040 Uiso 1 1 calc R U . . .
H2C2 H -0.085127 -0.210405 0.338550 0.040 Uiso 1 1 calc R U . . .
H2C3 H -0.069762 -0.064939 0.335142 0.040 Uiso 1 1 calc R U . . .
C1DA C 0.6925(10) 0.4601(10) 0.37022(10) 0.0294(19) Uani 1 1 d . . . . .
C2DA C 0.7527(11) 0.5777(13) 0.35934(12) 0.043(3) Uani 1 1 d . . . . .
H2D1 H 0.682607 0.599950 0.356603 0.065 Uiso 1 1 calc R U . . .
H2D2 H 0.830276 0.658200 0.363538 0.065 Uiso 1 1 calc R U . . .
H2D3 H 0.783265 0.549419 0.351001 0.065 Uiso 1 1 calc R U . . .
O1B O 0.8899(6) 0.4047(6) 0.30794(7) 0.0274(13) Uani 1 1 d . . . . .
O2B O 0.6604(6) 0.2066(6) 0.32127(6) 0.0216(12) Uani 1 1 d . . . . .
H2B H 0.579216 0.127401 0.321585 0.032 Uiso 1 1 d R U . . .
O3B O 0.5550(6) -0.0561(6) 0.30130(6) 0.0217(12) Uani 1 1 d . . . . .
O4B O 0.8541(9) 0.0166(9) 0.24873(10) 0.057(2) Uani 1 1 d . . . . .
O5B O 0.6547(9) 0.0097(8) 0.25172(9) 0.048(2) Uani 1 1 d . . . . .
O6B O 0.6320(6) 0.4104(5) 0.30364(6) 0.0176(11) Uani 1 1 d . . . . .
O7B O 0.2437(7) 0.0930(7) 0.31808(7) 0.0289(13) Uani 1 1 d . . . . .
O8B O 0.4238(5) 0.1089(5) 0.30713(6) 0.0171(11) Uani 1 1 d . . . . .
O9B O 0.2004(6) 0.0273(6) 0.28144(6) 0.0228(12) Uani 1 1 d . . . . .
O10B O 0.1307(10) -0.0580(8) 0.23658(8) 0.052(2) Uani 1 1 d . . . . .
O11B O 0.5888(7) -0.1841(7) 0.31798(7) 0.0319(15) Uani 1 1 d . . . . .
O12B O 0.6859(7) 0.6085(6) 0.29158(6) 0.0284(14) Uani 1 1 d . . . . .
O13B O 0.2231(8) -0.1630(7) 0.28114(7) 0.0341(15) Uani 1 1 d . . . . .
C1B C 0.7983(8) 0.3148(9) 0.30055(9) 0.0214(16) Uani 1 1 d . . . . .
C2B C 0.6714(8) 0.1885(8) 0.30674(8) 0.0180(15) Uani 1 1 d . . . . .
C3B C 0.6913(8) 0.0615(8) 0.30361(9) 0.0189(15) Uani 1 1 d . . . . .
H3B H 0.729460 0.043316 0.312312 0.023 Uiso 1 1 calc R U . . .
C4B C 0.7928(9) 0.0824(10) 0.29083(10) 0.0260(19) Uani 1 1 d . . . . .
C5B C 0.7692(9) 0.1686(9) 0.27892(9) 0.0216(16) Uani 1 1 d . . . . .
H5B H 0.669920 0.116335 0.276517 0.026 Uiso 1 1 calc R U . . .
C6B C 0.8488(9) 0.1810(10) 0.26480(9) 0.0268(18) Uani 1 1 d . . . . .
H6B1 H 0.859597 0.261775 0.259627 0.032 Uiso 1 1 calc R U . . .
H6B2 H 0.941376 0.199937 0.267380 0.032 Uiso 1 1 calc R U . . .
C7B C 0.7874(11) 0.0591(10) 0.25450(10) 0.032(2) Uani 1 1 d . . . . .
C8B C 0.5734(8) 0.3135(8) 0.29160(8) 0.0170(15) Uani 1 1 d . . . . .
C9B C 0.6864(9) 0.3553(8) 0.27948(8) 0.0194(15) Uani 1 1 d . . . . .
H9B H 0.734465 0.457069 0.278758 0.023 Uiso 1 1 calc R U . . .
C10B C 0.8000(8) 0.3165(8) 0.28409(9) 0.0186(15) Uani 1 1 d . . . . .
C11B C 0.6221(9) 0.2988(9) 0.26467(8) 0.0224(17) Uani 1 1 d . . . . .
H11C H 0.693019 0.344104 0.257334 0.027 Uiso 1 1 calc R U . . .
H11D H 0.589645 0.199791 0.264292 0.027 Uiso 1 1 calc R U . . .
C12B C 0.5007(8) 0.3226(9) 0.26143(8) 0.0200(16) Uani 1 1 d . . . . .
H12C H 0.466986 0.289025 0.251806 0.024 Uiso 1 1 calc R U . . .
H12D H 0.534654 0.421936 0.261547 0.024 Uiso 1 1 calc R U . . .
C13B C 0.3777(8) 0.2508(8) 0.27204(8) 0.0182(15) Uani 1 1 d . . . . .
C14B C 0.4419(8) 0.3165(8) 0.28696(8) 0.0188(15) Uani 1 1 d . . . . .
H14B H 0.473491 0.415670 0.285758 0.023 Uiso 1 1 calc R U . . .
C15B C 0.3439(8) 0.2723(9) 0.30013(9) 0.0215(16) Uani 1 1 d . . . . .
H15C H 0.374344 0.352769 0.306328 0.026 Uiso 1 1 calc R U . . .
H15D H 0.251066 0.245797 0.296780 0.026 Uiso 1 1 calc R U . . .
C16B C 0.3347(9) 0.1550(9) 0.30901(8) 0.0217(17) Uani 1 1 d . . . . .
C17B C 0.3143(8) 0.0928(8) 0.27102(8) 0.0181(15) Uani 1 1 d . . . . .
H17B H 0.386107 0.070402 0.273792 0.022 Uiso 1 1 calc R U . . .
C18B C 0.2688(9) 0.2921(9) 0.26813(9) 0.0232(17) Uani 1 1 d . . . . .
H18D H 0.309935 0.391370 0.268816 0.035 Uiso 1 1 calc R U . . .
H18E H 0.236832 0.262834 0.258481 0.035 Uiso 1 1 calc R U . . .
H18F H 0.191620 0.248043 0.274653 0.035 Uiso 1 1 calc R U . . .
C19B C 0.9424(9) 0.4364(10) 0.27920(10) 0.0290(19) Uani 1 1 d . . . . .
H19D H 0.946038 0.439584 0.268881 0.044 Uiso 1 1 calc R U . . .
H19E H 0.955028 0.522910 0.282842 0.044 Uiso 1 1 calc R U . . .
H19F H 1.014903 0.421360 0.282814 0.044 Uiso 1 1 calc R U . . .
C20B C 0.2608(9) 0.0311(8) 0.25626(8) 0.0206(16) Uani 1 1 d . . . . .
C21B C 0.1357(11) -0.0007(9) 0.24994(10) 0.030(2) Uani 1 1 d . . . . .
H21B H 0.067165 0.013862 0.253938 0.036 Uiso 1 1 calc R U . . .
C22B C 0.3302(11) -0.0067(11) 0.24642(10) 0.034(2) Uani 1 1 d . . . . .
H22B H 0.417828 0.003519 0.247815 0.041 Uiso 1 1 calc R U . . .
C23B C 0.2511(10) -0.0605(9) 0.23451(9) 0.0263(19) Uani 1 1 d . . . . .
H23B H 0.274646 -0.093269 0.226385 0.032 Uiso 1 1 calc R U . . .
C28B C 0.7533(10) -0.0629(10) 0.28492(10) 0.030(2) Uani 1 1 d . . . . .
H28D H 0.659535 -0.107858 0.281358 0.045 Uiso 1 1 calc R U . . .
H28E H 0.815554 -0.053047 0.277255 0.045 Uiso 1 1 calc R U . . .
H28F H 0.760316 -0.117989 0.292481 0.045 Uiso 1 1 calc R U . . .
C29B C 0.9410(9) 0.1527(12) 0.29643(11) 0.033(2) Uani 1 1 d . . . . .
H29D H 0.966175 0.243099 0.300118 0.050 Uiso 1 1 calc R U . . .
H29E H 0.947740 0.097210 0.303971 0.050 Uiso 1 1 calc R U . . .
H29F H 1.002977 0.162152 0.288746 0.050 Uiso 1 1 calc R U . . .
C30B C 0.5432(8) 0.1767(8) 0.29782(8) 0.0176(15) Uani 1 1 d . . . . .
H30B H 0.526935 0.113556 0.289745 0.021 Uiso 1 1 calc R U . . .
C1AB C 0.5140(9) -0.1722(8) 0.30946(9) 0.0215(17) Uani 1 1 d . . . . .
C2AB C 0.3681(9) -0.2836(8) 0.30537(10) 0.0252(18) Uani 1 1 d . . . . .
H2AB H 0.310867 -0.239795 0.304166 0.030 Uiso 1 1 calc R U . . .
C3AB C 0.3711(12) -0.3491(12) 0.29133(11) 0.039(2) Uani 1 1 d . . . . .
H3A4 H 0.278253 -0.419674 0.288798 0.058 Uiso 1 1 calc R U . . .
H3A5 H 0.407930 -0.279215 0.283957 0.058 Uiso 1 1 calc R U . . .
H3A6 H 0.428873 -0.390401 0.292262 0.058 Uiso 1 1 calc R U . . .
C4AB C 0.3040(14) -0.3935(11) 0.31752(13) 0.051(3) Uani 1 1 d . . . . .
H4A4 H 0.303521 -0.348565 0.326325 0.076 Uiso 1 1 calc R U . . .
H4A5 H 0.210262 -0.461839 0.315001 0.076 Uiso 1 1 calc R U . . .
H4A6 H 0.358364 -0.438159 0.318754 0.076 Uiso 1 1 calc R U . . .
C1BB C 0.6013(17) -0.102(2) 0.2411(2) 0.099(8) Uani 1 1 d . . . . .
H1B4 H 0.504350 -0.134384 0.239386 0.148 Uiso 1 1 calc R U . . .
H1B5 H 0.651935 -0.067109 0.232230 0.148 Uiso 1 1 calc R U . . .
H1B6 H 0.612346 -0.177125 0.244546 0.148 Uiso 1 1 calc R U . . .
C1CB C 0.6830(8) 0.5462(9) 0.30254(9) 0.0201(16) Uani 1 1 d . . . . .
C2CB C 0.7378(10) 0.6154(9) 0.31676(9) 0.0287(19) Uani 1 1 d . . . . .
H2C4 H 0.724716 0.546634 0.323798 0.043 Uiso 1 1 calc R U . . .
H2C5 H 0.835277 0.682015 0.315892 0.043 Uiso 1 1 calc R U . . .
H2C6 H 0.688709 0.662124 0.319692 0.043 Uiso 1 1 calc R U . . .
C1DB C 0.1631(9) -0.1039(9) 0.28525(9) 0.0228(17) Uani 1 1 d . . . . .
C2DB C 0.0424(10) -0.1624(10) 0.29534(11) 0.035(2) Uani 1 1 d . . . . .
H2D4 H 0.013631 -0.095000 0.296921 0.052 Uiso 1 1 calc R U . . .
H2D5 H -0.033267 -0.245256 0.291266 0.052 Uiso 1 1 calc R U . . .
H2D6 H 0.069297 -0.184613 0.304332 0.052 Uiso 1 1 calc R U . . .

loop_
_atom_site_aniso_label
_atom_site_aniso_U_11
_atom_site_aniso_U_22
_atom_site_aniso_U_33
_atom_site_aniso_U_23
_atom_site_aniso_U_13
_atom_site_aniso_U_12
O1A 0.022(3) 0.021(3) 0.022(3) -0.003(2) -0.002(2) 0.005(2)
O2A 0.023(3) 0.024(3) 0.015(3) 0.004(2) 0.002(2) 0.011(2)
O3A 0.013(3) 0.020(3) 0.018(3) 0.003(2) 0.002(2) 0.006(2)
O4A 0.029(3) 0.025(3) 0.027(3) -0.003(2) -0.007(3) 0.015(3)
O5A 0.026(3) 0.027(3) 0.025(3) 0.003(2) -0.004(2) 0.015(3)
O6A 0.014(3) 0.019(3) 0.013(2) -0.004(2) -0.002(2) 0.005(2)
O7A 0.045(4) 0.033(4) 0.028(3) 0.016(3) 0.015(3) 0.022(3)
O8A 0.020(3) 0.016(3) 0.022(3) 0.006(2) 0.005(2) 0.011(2)
O9A 0.023(3) 0.015(3) 0.022(3) 0.003(2) 0.001(2) 0.006(2)
O10A 0.037(4) 0.049(5) 0.034(4) -0.009(3) 0.002(3) 0.016(4)
O11A 0.021(3) 0.033(3) 0.026(3) 0.003(3) 0.006(2) 0.016(3)
O12A 0.019(3) 0.033(3) 0.024(3) -0.003(3) 0.001(2) 0.011(3)
O13A 0.026(3) 0.049(5) 0.049(4) 0.003(3) 0.005(3) 0.023(3)
C1A 0.017(4) 0.016(4) 0.025(4) 0.001(3) 0.005(3) 0.007(3)
C2A 0.024(4) 0.026(4) 0.009(3) 0.000(3) -0.001(3) 0.013(4)
C3A 0.014(3) 0.017(4) 0.015(3) 0.000(3) 0.003(3) 0.007(3)
C4A 0.036(5) 0.025(4) 0.021(4) 0.001(3) 0.001(3) 0.024(4)
C5A 0.013(4) 0.014(3) 0.020(4) 0.004(3) -0.001(3) 0.003(3)
C6A 0.024(4) 0.020(4) 0.017(4) 0.001(3) -0.004(3) 0.013(3)
C7A 0.020(4) 0.031(5) 0.023(4) 0.003(3) -0.001(3) 0.019(4)
C8A 0.012(3) 0.018(4) 0.012(3) 0.000(3) -0.005(3) 0.000(3)
C9A 0.019(4) 0.017(4) 0.016(4) 0.004(3) 0.006(3) 0.008(3)
C10A 0.014(3) 0.015(4) 0.017(3) -0.002(3) 0.000(3) 0.006(3)
C11A 0.020(4) 0.032(4) 0.014(3) 0.003(3) 0.002(3) 0.014(4)
C12A 0.024(4) 0.025(4) 0.013(3) 0.000(3) 0.003(3) 0.011(4)
C13A 0.019(4) 0.023(4) 0.015(4) -0.001(3) 0.002(3) 0.008(3)
C14A 0.011(3) 0.021(4) 0.014(3) -0.004(3) -0.003(3) 0.005(3)
C15A 0.028(4) 0.023(4) 0.020(4) 0.005(3) -0.001(3) 0.017(4)
C16A 0.021(4) 0.019(4) 0.024(4) -0.001(3) 0.002(3) 0.010(3)
C17A 0.014(4) 0.009(3) 0.022(4) -0.002(3) -0.004(3) 0.002(3)
C18A 0.026(4) 0.021(4) 0.024(4) -0.002(3) -0.003(3) 0.012(4)
C19A 0.022(4) 0.016(4) 0.026(4) -0.001(3) 0.001(3) 0.008(3)
C20A 0.020(4) 0.037(5) 0.019(4) -0.005(4) -0.004(3) 0.010(4)
C21A 0.036(5) 0.028(5) 0.041(5) -0.013(4) -0.011(4) 0.015(4)
C22A 0.040(6) 0.043(6) 0.035(5) 0.007(5) -0.006(4) 0.016(5)
C23A 0.033(6) 0.095(10) 0.010(4) -0.009(5) -0.005(4) 0.015(6)
C28A 0.027(4) 0.029(5) 0.023(4) 0.011(3) 0.008(3) 0.017(4)
C29A 0.036(5) 0.026(4) 0.027(4) 0.005(3) 0.008(4) 0.023(4)
C30A 0.022(4) 0.021(4) 0.012(3) 0.007(3) 0.004(3) 0.009(3)
C1AA 0.017(4) 0.034(5) 0.017(4) 0.007(3) 0.004(3) 0.014(4)
C2AA 0.015(4) 0.030(5) 0.047(6) 0.012(4) 0.000(4) 0.011(4)
C3AA 0.029(5) 0.027(5) 0.042(6) -0.004(4) -0.011(4) 0.008(4)
C4AA 0.014(4) 0.075(9) 0.036(6) 0.021(6) 0.002(4) 0.000(5)
C1BA 0.023(4) 0.042(6) 0.033(5) 0.006(4) -0.005(4) 0.019(4)
C1CA 0.013(4) 0.026(4) 0.029(4) 0.003(3) -0.002(3) 0.008(3)
C2CA 0.021(4) 0.032(5) 0.028(4) -0.005(4) -0.002(3) 0.013(4)
C1DA 0.024(4) 0.032(5) 0.025(4) -0.007(4) -0.001(3) 0.008(4)
C2DA 0.021(5) 0.053(7) 0.041(6) 0.009(5) 0.007(4) 0.007(5)
O1B 0.021(3) 0.025(3) 0.027(3) -0.001(2) -0.008(2) 0.004(3)
O2B 0.019(3) 0.028(3) 0.016(3) 0.004(2) 0.003(2) 0.010(2)
O3B 0.017(3) 0.014(3) 0.032(3) 0.001(2) -0.001(2) 0.006(2)
O4B 0.053(5) 0.040(4) 0.070(6) -0.011(4) 0.029(4) 0.017(4)
O5B 0.055(5) 0.035(4) 0.062(5) -0.021(4) -0.012(4) 0.028(4)
O6B 0.018(3) 0.015(3) 0.018(3) -0.003(2) -0.003(2) 0.008(2)
O7B 0.029(3) 0.034(3) 0.024(3) 0.007(3) 0.010(3) 0.017(3)
O8B 0.014(3) 0.015(3) 0.020(3) 0.005(2) 0.004(2) 0.005(2)
O9B 0.023(3) 0.024(3) 0.017(3) 0.007(2) 0.005(2) 0.009(2)
O10B 0.074(6) 0.030(4) 0.034(4) -0.011(3) -0.020(4) 0.013(4)
O11B 0.031(3) 0.022(3) 0.034(3) 0.006(3) -0.004(3) 0.006(3)
O12B 0.037(4) 0.024(3) 0.024(3) 0.001(2) -0.001(3) 0.015(3)
O13B 0.053(4) 0.020(3) 0.030(3) 0.000(3) 0.003(3) 0.018(3)
C1B 0.016(4) 0.018(4) 0.025(4) 0.007(3) 0.002(3) 0.004(3)
C2B 0.021(4) 0.014(4) 0.018(4) 0.005(3) 0.001(3) 0.008(3)
C3B 0.014(4) 0.023(4) 0.026(4) 0.003(3) 0.002(3) 0.014(3)
C4B 0.023(4) 0.031(5) 0.030(4) 0.015(4) 0.008(3) 0.018(4)
C5B 0.018(4) 0.029(4) 0.020(4) 0.004(3) 0.005(3) 0.013(4)
C6B 0.023(4) 0.036(5) 0.025(4) 0.000(4) 0.007(3) 0.017(4)
C7B 0.039(5) 0.027(5) 0.028(4) 0.005(4) 0.004(4) 0.015(4)
C8B 0.017(4) 0.011(3) 0.018(3) -0.004(3) -0.001(3) 0.003(3)
C9B 0.020(4) 0.017(4) 0.018(4) 0.002(3) -0.001(3) 0.007(3)
C10B 0.013(4) 0.020(4) 0.021(4) 0.001(3) 0.005(3) 0.007(3)
C11B 0.023(4) 0.028(4) 0.016(4) -0.003(3) 0.000(3) 0.012(4)
C12B 0.020(4) 0.026(4) 0.015(3) -0.002(3) 0.000(3) 0.012(3)
C13B 0.016(4) 0.017(4) 0.020(4) 0.003(3) 0.001(3) 0.008(3)
C14B 0.020(4) 0.013(4) 0.022(4) 0.001(3) -0.002(3) 0.007(3)
C15B 0.015(4) 0.025(4) 0.023(4) -0.001(3) 0.000(3) 0.008(3)
C16B 0.022(4) 0.025(4) 0.013(4) -0.004(3) -0.003(3) 0.008(3)
C17B 0.008(3) 0.023(4) 0.017(4) 0.000(3) -0.002(3) 0.003(3)
C18B 0.026(4) 0.023(4) 0.019(4) 0.003(3) -0.006(3) 0.012(4)
C19B 0.016(4) 0.034(5) 0.027(4) 0.002(4) 0.003(3) 0.006(4)
C20B 0.025(4) 0.009(3) 0.016(4) 0.002(3) -0.002(3) 0.000(3)
C21B 0.036(5) 0.023(4) 0.030(4) -0.011(4) -0.010(4) 0.015(4)
C22B 0.034(5) 0.033(5) 0.029(5) -0.004(4) 0.000(4) 0.012(4)
C23B 0.035(5) 0.023(4) 0.013(4) -0.002(3) 0.001(3) 0.009(4)
C28B 0.036(5) 0.031(5) 0.033(5) 0.001(4) 0.008(4) 0.024(4)
C29B 0.017(4) 0.051(6) 0.037(5) 0.013(4) 0.007(4) 0.021(4)
C30B 0.016(4) 0.014(4) 0.018(4) 0.004(3) 0.003(3) 0.005(3)
C1AB 0.027(4) 0.017(4) 0.023(4) 0.007(3) 0.010(3) 0.013(3)
C2AB 0.025(4) 0.015(4) 0.038(5) 0.002(3) 0.006(4) 0.011(3)
C3AB 0.041(6) 0.045(6) 0.025(4) -0.012(4) -0.011(4) 0.017(5)
C4AB 0.053(7) 0.026(5) 0.043(6) -0.004(5) 0.002(5) -0.004(5)
C1BB 0.052(9) 0.094(13) 0.149(18) -0.088(13) -0.026(10) 0.036(9)
C1CB 0.013(4) 0.027(4) 0.023(4) -0.008(3) -0.007(3) 0.012(3)
C2CB 0.035(5) 0.019(4) 0.021(4) -0.002(3) -0.004(4) 0.006(4)
C1DB 0.022(4) 0.023(4) 0.018(4) 0.005(3) -0.001(3) 0.006(3)
C2DB 0.030(5) 0.024(5) 0.035(5) 0.009(4) 0.010(4) 0.001(4)

loop_
_atom_type_symbol
_atom_type_description
_atom_type_scat_dispersion_real
_atom_type_scat_dispersion_imag
_atom_type_scat_source
C C 0.0181 0.0091 'International Tables Vol C Tables 4.2.6.8 and 6.1.1.4'
H H 0.0000 0.0000 'International Tables Vol C Tables 4.2.6.8 and 6.1.1.4'
O O 0.0492 0.0322 'International Tables Vol C Tables 4.2.6.8 and 6.1.1.4'

loop_
_geom_angle_atom_site_label_1
_geom_angle_atom_site_label_2
_geom_angle_atom_site_label_3
_geom_angle
_geom_angle_site_symmetry_1
_geom_angle_site_symmetry_3
_geom_angle_publ_flag
C2A O2A H2A 119.4 . . ?
C1AA O3A C3A 119.0(6) . . ?
C7A O5A C1BA 115.2(7) . . ?
C1CA O6A C8A 122.6(6) . . ?
C16A O8A C30A 123.3(6) . . ?
C1DA O9A C17A 116.0(7) . . ?
C21A O10A C23A 104.6(8) . . ?
O1A C1A C10A 123.8(7) . . ?
O1A C1A C2A 123.6(7) . . ?
C10A C1A C2A 112.6(7) . . ?
O2A C2A C1A 111.4(7) . . ?
O2A C2A C3A 106.8(6) . . ?
C1A C2A C3A 106.5(6) . . ?
O2A C2A C30A 112.5(6) . . ?
C1A C2A C30A 106.6(6) . . ?
C3A C2A C30A 112.8(6) . . ?
O3A C3A C2A 105.6(6) . . ?
O3A C3A C4A 111.5(6) . . ?
C2A C3A C4A 114.8(6) . . ?
O3A C3A H3A 108.3 . . ?
C2A C3A H3A 108.3 . . ?
C4A C3A H3A 108.3 . . ?
C28A C4A C5A 110.4(7) . . ?
C28A C4A C3A 109.6(7) . . ?
C5A C4A C3A 108.5(6) . . ?
C28A C4A C29A 106.8(7) . . ?
C5A C4A C29A 113.7(7) . . ?
C3A C4A C29A 107.8(7) . . ?
C6A C5A C4A 113.1(7) . . ?
C6A C5A C10A 112.0(6) . . ?
C4A C5A C10A 113.6(6) . . ?
C6A C5A H5A 105.8 . . ?
C4A C5A H5A 105.8 . . ?
C10A C5A H5A 105.8 . . ?
C7A C6A C5A 114.3(7) . . ?
C7A C6A H6A1 108.7 . . ?
C5A C6A H6A1 108.7 . . ?
C7A C6A H6A2 108.7 . . ?
C5A C6A H6A2 108.7 . . ?
H6A1 C6A H6A2 107.6 . . ?
O4A C7A O5A 123.8(8) . . ?
O4A C7A C6A 125.8(7) . . ?
O5A C7A C6A 110.4(7) . . ?
O6A C8A C30A 101.8(6) . . ?
O6A C8A C14A 106.6(6) . . ?
C30A C8A C14A 112.1(6) . . ?
O6A C8A C9A 110.0(6) . . ?
C30A C8A C9A 109.6(6) . . ?
C14A C8A C9A 115.8(6) . . ?
C11A C9A C8A 112.5(7) . . ?
C11A C9A C10A 114.1(6) . . ?
C8A C9A C10A 112.5(6) . . ?
C11A C9A H9A 105.6 . . ?
C8A C9A H9A 105.6 . . ?
C10A C9A H9A 105.6 . . ?
C19A C10A C1A 109.6(6) . . ?
C19A C10A C9A 109.5(6) . . ?
C1A C10A C9A 104.8(6) . . ?
C19A C10A C5A 113.5(6) . . ?
C1A C10A C5A 106.8(6) . . ?
C9A C10A C5A 112.2(6) . . ?
C12A C11A C9A 112.9(7) . . ?
C12A C11A H11A 109.0 . . ?
C9A C11A H11A 109.0 . . ?
C12A C11A H11B 109.0 . . ?
C9A C11A H11B 109.0 . . ?
H11A C11A H11B 107.8 . . ?
C11A C12A C13A 114.0(7) . . ?
C11A C12A H12A 108.8 . . ?
C13A C12A H12A 108.8 . . ?
C11A C12A H12B 108.8 . . ?
C13A C12A H12B 108.8 . . ?
H12A C12A H12B 107.7 . . ?
C17A C13A C18A 109.7(7) . . ?
C17A C13A C12A 109.3(7) . . ?
C18A C13A C12A 108.2(7) . . ?
C17A C13A C14A 116.3(6) . . ?
C18A C13A C14A 108.4(7) . . ?
C12A C13A C14A 104.6(6) . . ?
C15A C14A C8A 108.0(6) . . ?
C15A C14A C13A 119.0(7) . . ?
C8A C14A C13A 117.0(6) . . ?
C15A C14A H14A 103.6 . . ?
C8A C14A H14A 103.6 . . ?
C13A C14A H14A 103.6 . . ?
C16A C15A C14A 118.2(7) . . ?
C16A C15A H15A 107.8 . . ?
C14A C15A H15A 107.8 . . ?
C16A C15A H15B 107.8 . . ?
C14A C15A H15B 107.8 . . ?
H15A C15A H15B 107.1 . . ?
O7A C16A O8A 117.0(8) . . ?
O7A C16A C15A 122.7(8) . . ?
O8A C16A C15A 120.2(7) . . ?
O9A C17A C20A 109.4(6) . . ?
O9A C17A C13A 108.2(6) . . ?
C20A C17A C13A 116.7(7) . . ?
O9A C17A H17A 107.4 . . ?
C20A C17A H17A 107.4 . . ?
C13A C17A H17A 107.4 . . ?
C13A C18A H18A 109.5 . . ?
C13A C18A H18B 109.5 . . ?
H18A C18A H18B 109.5 . . ?
C13A C18A H18C 109.5 . . ?
H18A C18A H18C 109.5 . . ?
H18B C18A H18C 109.5 . . ?
C10A C19A H19A 109.5 . . ?
C10A C19A H19B 109.5 . . ?
H19A C19A H19B 109.5 . . ?
C10A C19A H19C 109.5 . . ?
H19A C19A H19C 109.5 . . ?
H19B C19A H19C 109.5 . . ?
C21A C20A C22A 106.0(9) . . ?
C21A C20A C17A 126.1(9) . . ?
C22A C20A C17A 127.9(9) . . ?
O10A C21A C20A 113.0(10) . . ?
O10A C21A H21A 123.5 . . ?
C20A C21A H21A 123.5 . . ?
C23A C22A C20A 105.5(11) . . ?
C23A C22A H22A 127.3 . . ?
C20A C22A H22A 127.3 . . ?
C22A C23A O10A 110.9(9) . . ?
C22A C23A H23A 124.5 . . ?
O10A C23A H23A 124.5 . . ?
C4A C28A H28A 109.5 . . ?
C4A C28A H28B 109.5 . . ?
H28A C28A H28B 109.5 . . ?
C4A C28A H28C 109.5 . . ?
H28A C28A H28C 109.5 . . ?
H28B C28A H28C 109.5 . . ?
C4A C29A H29A 109.5 . . ?
C4A C29A H29B 109.5 . . ?
H29A C29A H29B 109.5 . . ?
C4A C29A H29C 109.5 . . ?
H29A C29A H29C 109.5 . . ?
H29B C29A H29C 109.5 . . ?
O8A C30A C8A 115.1(6) . . ?
O8A C30A C2A 106.5(6) . . ?
C8A C30A C2A 111.7(7) . . ?
O8A C30A H30A 107.7 . . ?
C8A C30A H30A 107.7 . . ?
C2A C30A H30A 107.7 . . ?
O11A C1AA O3A 121.7(8) . . ?
O11A C1AA C2AA 127.5(8) . . ?
O3A C1AA C2AA 110.7(7) . . ?
C1AA C2AA C3AA 107.3(7) . . ?
C1AA C2AA C4AA 109.2(9) . . ?
C3AA C2AA C4AA 110.6(8) . . ?
C1AA C2AA H2AA 109.9 . . ?
C3AA C2AA H2AA 109.9 . . ?
C4AA C2AA H2AA 109.9 . . ?
C2AA C3AA H3A1 109.5 . . ?
C2AA C3AA H3A2 109.5 . . ?
H3A1 C3AA H3A2 109.5 . . ?
C2AA C3AA H3A3 109.5 . . ?
H3A1 C3AA H3A3 109.5 . . ?
H3A2 C3AA H3A3 109.5 . . ?
C2AA C4AA H4A1 109.5 . . ?
C2AA C4AA H4A2 109.5 . . ?
H4A1 C4AA H4A2 109.5 . . ?
C2AA C4AA H4A3 109.5 . . ?
H4A1 C4AA H4A3 109.5 . . ?
H4A2 C4AA H4A3 109.5 . . ?
O5A C1BA H1B1 109.5 . . ?
O5A C1BA H1B2 109.5 . . ?
H1B1 C1BA H1B2 109.5 . . ?
O5A C1BA H1B3 109.5 . . ?
H1B1 C1BA H1B3 109.5 . . ?
H1B2 C1BA H1B3 109.5 . . ?
O12A C1CA O6A 124.1(8) . . ?
O12A C1CA C2CA 125.0(7) . . ?
O6A C1CA C2CA 110.9(7) . . ?
C1CA C2CA H2C1 109.5 . . ?
C1CA C2CA H2C2 109.5 . . ?
H2C1 C2CA H2C2 109.5 . . ?
C1CA C2CA H2C3 109.5 . . ?
H2C1 C2CA H2C3 109.5 . . ?
H2C2 C2CA H2C3 109.5 . . ?
O13A C1DA O9A 122.5(9) . . ?
O13A C1DA C2DA 125.7(9) . . ?
O9A C1DA C2DA 111.7(8) . . ?
C1DA C2DA H2D1 109.5 . . ?
C1DA C2DA H2D2 109.5 . . ?
H2D1 C2DA H2D2 109.5 . . ?
C1DA C2DA H2D3 109.5 . . ?
H2D1 C2DA H2D3 109.5 . . ?
H2D2 C2DA H2D3 109.5 . . ?
C2B O2B H2B 90.5 . . ?
C1AB O3B C3B 118.5(6) . . ?
C7B O5B C1BB 112.5(9) . . ?
C1CB O6B C8B 124.0(6) . . ?
C16B O8B C30B 122.9(6) . . ?
C1DB O9B C17B 115.7(7) . . ?
C23B O10B C21B 108.8(8) . . ?
O1B C1B C2B 123.4(8) . . ?
O1B C1B C10B 123.6(7) . . ?
C2B C1B C10B 113.0(7) . . ?
O2B C2B C1B 110.2(7) . . ?
O2B C2B C3B 112.1(6) . . ?
C1B C2B C3B 106.2(7) . . ?
O2B C2B C30B 112.4(6) . . ?
C1B C2B C30B 104.9(6) . . ?
C3B C2B C30B 110.6(6) . . ?
O3B C3B C2B 106.8(6) . . ?
O3B C3B C4B 111.8(7) . . ?
C2B C3B C4B 115.0(7) . . ?
O3B C3B H3B 107.7 . . ?
C2B C3B H3B 107.7 . . ?
C4B C3B H3B 107.7 . . ?
C29B C4B C28B 109.1(8) . . ?
C29B C4B C5B 113.4(7) . . ?
C28B C4B C5B 109.8(8) . . ?
C29B C4B C3B 109.2(7) . . ?
C28B C4B C3B 107.9(7) . . ?
C5B C4B C3B 107.4(6) . . ?
C6B C5B C4B 113.0(7) . . ?
C6B C5B C10B 110.4(7) . . ?
C4B C5B C10B 113.9(7) . . ?
C6B C5B H5B 106.3 . . ?
C4B C5B H5B 106.3 . . ?
C10B C5B H5B 106.3 . . ?
C7B C6B C5B 118.4(8) . . ?
C7B C6B H6B1 107.7 . . ?
C5B C6B H6B1 107.7 . . ?
C7B C6B H6B2 107.7 . . ?
C5B C6B H6B2 107.7 . . ?
H6B1 C6B H6B2 107.1 . . ?
O4B C7B O5B 122.4(10) . . ?
O4B C7B C6B 123.4(10) . . ?
O5B C7B C6B 114.0(8) . . ?
O6B C8B C30B 104.0(6) . . ?
O6B C8B C14B 106.1(6) . . ?
C30B C8B C14B 113.3(6) . . ?
O6B C8B C9B 109.7(6) . . ?
C30B C8B C9B 108.5(6) . . ?
C14B C8B C9B 114.7(6) . . ?
C11B C9B C8B 112.6(7) . . ?
C11B C9B C10B 113.7(7) . . ?
C8B C9B C10B 110.6(6) . . ?
C11B C9B H9B 106.5 . . ?
C8B C9B H9B 106.5 . . ?
C10B C9B H9B 106.5 . . ?
C1B C10B C19B 107.9(7) . . ?
C1B C10B C5B 107.3(7) . . ?
C19B C10B C5B 113.9(7) . . ?
C1B C10B C9B 105.5(6) . . ?
C19B C10B C9B 107.3(7) . . ?
C5B C10B C9B 114.5(6) . . ?
C12B C11B C9B 112.1(7) . . ?
C12B C11B H11C 109.2 . . ?
C9B C11B H11C 109.2 . . ?
C12B C11B H11D 109.2 . . ?
C9B C11B H11D 109.2 . . ?
H11C C11B H11D 107.9 . . ?
C11B C12B C13B 114.4(7) . . ?
C11B C12B H12C 108.7 . . ?
C13B C12B H12C 108.7 . . ?
C11B C12B H12D 108.7 . . ?
C13B C12B H12D 108.7 . . ?
H12C C12B H12D 107.6 . . ?
C17B C13B C18B 110.3(7) . . ?
C17B C13B C12B 109.4(6) . . ?
C18B C13B C12B 108.6(6) . . ?
C17B C13B C14B 115.5(6) . . ?
C18B C13B C14B 108.3(6) . . ?
C12B C13B C14B 104.3(6) . . ?
C8B C14B C15B 107.2(6) . . ?
C8B C14B C13B 117.1(6) . . ?
C15B C14B C13B 118.1(7) . . ?
C8B C14B H14B 104.2 . . ?
C15B C14B H14B 104.2 . . ?
C13B C14B H14B 104.2 . . ?
C16B C15B C14B 116.3(7) . . ?
C16B C15B H15C 108.2 . . ?
C14B C15B H15C 108.2 . . ?
C16B C15B H15D 108.2 . . ?
C14B C15B H15D 108.2 . . ?
H15C C15B H15D 107.4 . . ?
O7B C16B O8B 115.8(8) . . ?
O7B C16B C15B 122.9(8) . . ?
O8B C16B C15B 121.3(7) . . ?
O9B C17B C20B 109.2(6) . . ?
O9B C17B C13B 108.4(6) . . ?
C20B C17B C13B 115.2(7) . . ?
O9B C17B H17B 107.9 . . ?
C20B C17B H17B 107.9 . . ?
C13B C17B H17B 107.9 . . ?
C13B C18B H18D 109.5 . . ?
C13B C18B H18E 109.5 . . ?
H18D C18B H18E 109.5 . . ?
C13B C18B H18F 109.5 . . ?
H18D C18B H18F 109.5 . . ?
H18E C18B H18F 109.5 . . ?
C10B C19B H19D 109.5 . . ?
C10B C19B H19E 109.5 . . ?
H19D C19B H19E 109.5 . . ?
C10B C19B H19F 109.5 . . ?
H19D C19B H19F 109.5 . . ?
H19E C19B H19F 109.5 . . ?
C21B C20B C22B 106.3(8) . . ?
C21B C20B C17B 128.1(8) . . ?
C22B C20B C17B 125.6(8) . . ?
C20B C21B O10B 107.6(9) . . ?
C20B C21B H21B 126.2 . . ?
O10B C21B H21B 126.2 . . ?
C23B C22B C20B 109.8(9) . . ?
C23B C22B H22B 125.1 . . ?
C20B C22B H22B 125.1 . . ?
C22B C23B O10B 107.5(8) . . ?
C22B C23B H23B 126.3 . . ?
O10B C23B H23B 126.3 . . ?
C4B C28B H28D 109.5 . . ?
C4B C28B H28E 109.5 . . ?
H28D C28B H28E 109.5 . . ?
C4B C28B H28F 109.5 . . ?
H28D C28B H28F 109.5 . . ?
H28E C28B H28F 109.5 . . ?
C4B C29B H29D 109.5 . . ?
C4B C29B H29E 109.5 . . ?
H29D C29B H29E 109.5 . . ?
C4B C29B H29F 109.5 . . ?
H29D C29B H29F 109.5 . . ?
H29E C29B H29F 109.5 . . ?
O8B C30B C8B 116.3(6) . . ?
O8B C30B C2B 106.3(6) . . ?
C8B C30B C2B 112.3(6) . . ?
O8B C30B H30B 107.2 . . ?
C8B C30B H30B 107.2 . . ?
C2B C30B H30B 107.2 . . ?
O11B C1AB O3B 123.3(8) . . ?
O11B C1AB C2AB 126.3(8) . . ?
O3B C1AB C2AB 110.3(7) . . ?
C3AB C2AB C1AB 109.9(8) . . ?
C3AB C2AB C4AB 111.5(8) . . ?
C1AB C2AB C4AB 110.0(8) . . ?
C3AB C2AB H2AB 108.5 . . ?
C1AB C2AB H2AB 108.5 . . ?
C4AB C2AB H2AB 108.5 . . ?
C2AB C3AB H3A4 109.5 . . ?
C2AB C3AB H3A5 109.5 . . ?
H3A4 C3AB H3A5 109.5 . . ?
C2AB C3AB H3A6 109.5 . . ?
H3A4 C3AB H3A6 109.5 . . ?
H3A5 C3AB H3A6 109.5 . . ?
C2AB C4AB H4A4 109.5 . . ?
C2AB C4AB H4A5 109.5 . . ?
H4A4 C4AB H4A5 109.5 . . ?
C2AB C4AB H4A6 109.5 . . ?
H4A4 C4AB H4A6 109.5 . . ?
H4A5 C4AB H4A6 109.5 . . ?
O5B C1BB H1B4 109.5 . . ?
O5B C1BB H1B5 109.5 . . ?
H1B4 C1BB H1B5 109.5 . . ?
O5B C1BB H1B6 109.5 . . ?
H1B4 C1BB H1B6 109.5 . . ?
H1B5 C1BB H1B6 109.5 . . ?
O12B C1CB O6B 125.7(7) . . ?
O12B C1CB C2CB 123.9(8) . . ?
O6B C1CB C2CB 110.5(7) . . ?
C1CB C2CB H2C4 109.5 . . ?
C1CB C2CB H2C5 109.5 . . ?
H2C4 C2CB H2C5 109.5 . . ?
C1CB C2CB H2C6 109.5 . . ?
H2C4 C2CB H2C6 109.5 . . ?
H2C5 C2CB H2C6 109.5 . . ?
O13B C1DB O9B 123.3(8) . . ?
O13B C1DB C2DB 125.6(8) . . ?
O9B C1DB C2DB 111.1(8) . . ?
C1DB C2DB H2D4 109.5 . . ?
C1DB C2DB H2D5 109.5 . . ?
H2D4 C2DB H2D5 109.5 . . ?
C1DB C2DB H2D6 109.5 . . ?
H2D4 C2DB H2D6 109.5 . . ?
H2D5 C2DB H2D6 109.5 . . ?

loop_
_geom_bond_atom_site_label_1
_geom_bond_atom_site_label_2
_geom_bond_distance
_geom_bond_site_symmetry_2
_geom_bond_publ_flag
O1A C1A 1.215(10) . ?
O2A C2A 1.399(9) . ?
O2A H2A 0.9881 . ?
O3A C1AA 1.366(9) . ?
O3A C3A 1.445(9) . ?
O4A C7A 1.190(11) . ?
O5A C7A 1.356(10) . ?
O5A C1BA 1.428(11) . ?
O6A C1CA 1.345(10) . ?
O6A C8A 1.469(9) . ?
O7A C16A 1.198(11) . ?
O8A C16A 1.351(10) . ?
O8A C30A 1.443(9) . ?
O9A C1DA 1.357(11) . ?
O9A C17A 1.452(9) . ?
O10A C21A 1.336(13) . ?
O10A C23A 1.389(17) . ?
O11A C1AA 1.228(11) . ?
O12A C1CA 1.225(11) . ?
O13A C1DA 1.189(12) . ?
C1A C10A 1.526(11) . ?
C1A C2A 1.533(11) . ?
C2A C3A 1.544(11) . ?
C2A C30A 1.588(11) . ?
C3A C4A 1.560(11) . ?
C3A H3A 0.9800 . ?
C4A C28A 1.531(13) . ?
C4A C5A 1.553(11) . ?
C4A C29A 1.570(12) . ?
C5A C6A 1.534(10) . ?
C5A C10A 1.605(10) . ?
C5A H5A 0.9800 . ?
C6A C7A 1.510(11) . ?
C6A H6A1 0.9700 . ?
C6A H6A2 0.9700 . ?
C8A C30A 1.530(11) . ?
C8A C14A 1.535(11) . ?
C8A C9A 1.548(10) . ?
C9A C11A 1.548(11) . ?
C9A C10A 1.590(11) . ?
C9A H9A 0.9800 . ?
C10A C19A 1.515(11) . ?
C11A C12A 1.530(12) . ?
C11A H11A 0.9700 . ?
C11A H11B 0.9700 . ?
C12A C13A 1.541(11) . ?
C12A H12A 0.9700 . ?
C12A H12B 0.9700 . ?
C13A C17A 1.529(11) . ?
C13A C18A 1.539(12) . ?
C13A C14A 1.559(10) . ?
C14A C15A 1.518(11) . ?
C14A H14A 0.9800 . ?
C15A C16A 1.487(12) . ?
C15A H15A 0.9700 . ?
C15A H15B 0.9700 . ?
C17A C20A 1.498(11) . ?
C17A H17A 0.9800 . ?
C18A H18A 0.9600 . ?
C18A H18B 0.9600 . ?
C18A H18C 0.9600 . ?
C19A H19A 0.9600 . ?
C19A H19B 0.9600 . ?
C19A H19C 0.9600 . ?
C20A C21A 1.357(14) . ?
C20A C22A 1.416(14) . ?
C21A H21A 0.9300 . ?
C22A C23A 1.370(17) . ?
C22A H22A 0.9300 . ?
C23A H23A 0.9300 . ?
C28A H28A 0.9600 . ?
C28A H28B 0.9600 . ?
C28A H28C 0.9600 . ?
C29A H29A 0.9600 . ?
C29A H29B 0.9600 . ?
C29A H29C 0.9600 . ?
C30A H30A 0.9800 . ?
C1AA C2AA 1.507(13) . ?
C2AA C3AA 1.510(13) . ?
C2AA C4AA 1.536(13) . ?
C2AA H2AA 0.9800 . ?
C3AA H3A1 0.9600 . ?
C3AA H3A2 0.9600 . ?
C3AA H3A3 0.9600 . ?
C4AA H4A1 0.9600 . ?
C4AA H4A2 0.9600 . ?
C4AA H4A3 0.9600 . ?
C1BA H1B1 0.9600 . ?
C1BA H1B2 0.9600 . ?
C1BA H1B3 0.9600 . ?
C1CA C2CA 1.504(12) . ?
C2CA H2C1 0.9600 . ?
C2CA H2C2 0.9600 . ?
C2CA H2C3 0.9600 . ?
C1DA C2DA 1.516(14) . ?
C2DA H2D1 0.9600 . ?
C2DA H2D2 0.9600 . ?
C2DA H2D3 0.9600 . ?
O1B C1B 1.219(10) . ?
O2B C2B 1.380(9) . ?
O2B H2B 0.8901 . ?
O3B C1AB 1.362(10) . ?
O3B C3B 1.436(10) . ?
O4B C7B 1.185(13) . ?
O5B C7B 1.315(13) . ?
O5B C1BB 1.459(15) . ?
O6B C1CB 1.322(10) . ?
O6B C8B 1.460(9) . ?
O7B C16B 1.229(10) . ?
O8B C16B 1.331(10) . ?
O8B C30B 1.439(9) . ?
O9B C1DB 1.346(10) . ?
O9B C17B 1.465(9) . ?
O10B C23B 1.363(14) . ?
O10B C21B 1.384(12) . ?
O11B C1AB 1.201(11) . ?
O12B C1CB 1.223(10) . ?
O13B C1DB 1.206(11) . ?
C1B C2B 1.517(11) . ?
C1B C10B 1.531(11) . ?
C2B C3B 1.558(11) . ?
C2B C30B 1.594(11) . ?
C3B C4B 1.573(11) . ?
C3B H3B 0.9800 . ?
C4B C29B 1.517(12) . ?
C4B C28B 1.544(13) . ?
C4B C5B 1.568(11) . ?
C5B C6B 1.549(11) . ?
C5B C10B 1.573(12) . ?
C5B H5B 0.9800 . ?
C6B C7B 1.513(13) . ?
C6B H6B1 0.9700 . ?
C6B H6B2 0.9700 . ?
C8B C30B 1.498(10) . ?
C8B C14B 1.537(11) . ?
C8B C9B 1.572(11) . ?
C9B C11B 1.534(11) . ?
C9B C10B 1.581(11) . ?
C9B H9B 0.9800 . ?
C10B C19B 1.539(11) . ?
C11B C12B 1.526(12) . ?
C11B H11C 0.9700 . ?
C11B H11D 0.9700 . ?
C12B C13B 1.543(11) . ?
C12B H12C 0.9700 . ?
C12B H12D 0.9700 . ?
C13B C17B 1.530(11) . ?
C13B C18B 1.534(11) . ?
C13B C14B 1.563(11) . ?
C14B C15B 1.546(11) . ?
C14B H14B 0.9800 . ?
C15B C16B 1.501(12) . ?
C15B H15C 0.9700 . ?
C15B H15D 0.9700 . ?
C17B C20B 1.516(11) . ?
C17B H17B 0.9800 . ?
C18B H18D 0.9600 . ?
C18B H18E 0.9600 . ?
C18B H18F 0.9600 . ?
C19B H19D 0.9600 . ?
C19B H19E 0.9600 . ?
C19B H19F 0.9600 . ?
C20B C21B 1.381(13) . ?
C20B C22B 1.387(13) . ?
C21B H21B 0.9300 . ?
C22B C23B 1.353(13) . ?
C22B H22B 0.9300 . ?
C23B H23B 0.9300 . ?
C28B H28D 0.9600 . ?
C28B H28E 0.9600 . ?
C28B H28F 0.9600 . ?
C29B H29D 0.9600 . ?
C29B H29E 0.9600 . ?
C29B H29F 0.9600 . ?
C30B H30B 0.9800 . ?
C1AB C2AB 1.514(12) . ?
C2AB C3AB 1.502(13) . ?
C2AB C4AB 1.549(14) . ?
C2AB H2AB 0.9800 . ?
C3AB H3A4 0.9600 . ?
C3AB H3A5 0.9600 . ?
C3AB H3A6 0.9600 . ?
C4AB H4A4 0.9600 . ?
C4AB H4A5 0.9600 . ?
C4AB H4A6 0.9600 . ?
C1BB H1B4 0.9600 . ?
C1BB H1B5 0.9600 . ?
C1BB H1B6 0.9600 . ?
C1CB C2CB 1.497(11) . ?
C2CB H2C4 0.9600 . ?
C2CB H2C5 0.9600 . ?
C2CB H2C6 0.9600 . ?
C1DB C2DB 1.491(12) . ?
C2DB H2D4 0.9600 . ?
C2DB H2D5 0.9600 . ?
C2DB H2D6 0.9600 . ?

loop_
_geom_torsion_atom_site_label_1
_geom_torsion_atom_site_label_2
_geom_torsion_atom_site_label_3
_geom_torsion_atom_site_label_4
_geom_torsion
_geom_torsion_site_symmetry_1
_geom_torsion_site_symmetry_2
_geom_torsion_site_symmetry_3
_geom_torsion_site_symmetry_4
_geom_torsion_publ_flag
O1A C1A C2A O2A 7.3(11) . . . . ?
C10A C1A C2A O2A -171.8(6) . . . . ?
O1A C1A C2A C3A -108.8(9) . . . . ?
C10A C1A C2A C3A 72.1(8) . . . . ?
O1A C1A C2A C30A 130.4(8) . . . . ?
C10A C1A C2A C30A -48.6(8) . . . . ?
C1AA O3A C3A C2A -133.3(6) . . . . ?
C1AA O3A C3A C4A 101.5(7) . . . . ?
O2A C2A C3A O3A 91.7(7) . . . . ?
C1A C2A C3A O3A -149.2(6) . . . . ?
C30A C2A C3A O3A -32.5(8) . . . . ?
O2A C2A C3A C4A -145.1(7) . . . . ?
C1A C2A C3A C4A -26.0(9) . . . . ?
C30A C2A C3A C4A 90.7(8) . . . . ?
O3A C3A C4A C28A -35.2(9) . . . . ?
C2A C3A C4A C28A -155.2(7) . . . . ?
O3A C3A C4A C5A 85.4(8) . . . . ?
C2A C3A C4A C5A -34.6(9) . . . . ?
O3A C3A C4A C29A -151.1(6) . . . . ?
C2A C3A C4A C29A 88.9(8) . . . . ?
C28A C4A C5A C6A -50.6(9) . . . . ?
C3A C4A C5A C6A -170.7(7) . . . . ?
C29A C4A C5A C6A 69.3(9) . . . . ?
C28A C4A C5A C10A -179.7(6) . . . . ?
C3A C4A C5A C10A 60.2(9) . . . . ?
C29A C4A C5A C10A -59.7(9) . . . . ?
C4A C5A C6A C7A 88.0(8) . . . . ?
C10A C5A C6A C7A -142.2(7) . . . . ?
C1BA O5A C7A O4A 1.4(12) . . . . ?
C1BA O5A C7A C6A -175.1(7) . . . . ?
C5A C6A C7A O4A 34.0(12) . . . . ?
C5A C6A C7A O5A -149.6(7) . . . . ?
C1CA O6A C8A C30A 176.5(7) . . . . ?
C1CA O6A C8A C14A -66.0(9) . . . . ?
C1CA O6A C8A C9A 60.3(9) . . . . ?
O6A C8A C9A C11A -157.6(6) . . . . ?
C30A C8A C9A C11A 91.2(8) . . . . ?
C14A C8A C9A C11A -36.8(9) . . . . ?
O6A C8A C9A C10A 71.8(8) . . . . ?
C30A C8A C9A C10A -39.3(8) . . . . ?
C14A C8A C9A C10A -167.3(6) . . . . ?
O1A C1A C10A C19A 10.9(11) . . . . ?
C2A C1A C10A C19A -170.0(7) . . . . ?
O1A C1A C10A C9A -106.5(9) . . . . ?
C2A C1A C10A C9A 72.6(8) . . . . ?
O1A C1A C10A C5A 134.3(8) . . . . ?
C2A C1A C10A C5A -46.7(8) . . . . ?
C11A C9A C10A C19A 88.9(8) . . . . ?
C8A C9A C10A C19A -141.3(7) . . . . ?
C11A C9A C10A C1A -153.5(7) . . . . ?
C8A C9A C10A C1A -23.8(8) . . . . ?
C11A C9A C10A C5A -38.0(9) . . . . ?
C8A C9A C10A C5A 91.8(7) . . . . ?
C6A C5A C10A C19A -28.1(9) . . . . ?
C4A C5A C10A C19A 101.4(8) . . . . ?
C6A C5A C10A C1A -149.1(7) . . . . ?
C4A C5A C10A C1A -19.5(9) . . . . ?
C6A C5A C10A C9A 96.6(7) . . . . ?
C4A C5A C10A C9A -133.9(7) . . . . ?
C8A C9A C11A C12A 44.0(9) . . . . ?
C10A C9A C11A C12A 173.7(6) . . . . ?
C9A C11A C12A C13A -59.5(9) . . . . ?
C11A C12A C13A C17A -64.9(9) . . . . ?
C11A C12A C13A C18A 175.7(7) . . . . ?
C11A C12A C13A C14A 60.3(8) . . . . ?
O6A C8A C14A C15A -56.0(8) . . . . ?
C30A C8A C14A C15A 54.5(8) . . . . ?
C9A C8A C14A C15A -178.7(6) . . . . ?
O6A C8A C14A C13A 166.5(6) . . . . ?
C30A C8A C14A C13A -82.9(8) . . . . ?
C9A C8A C14A C13A 43.9(9) . . . . ?
C17A C13A C14A C15A -64.5(10) . . . . ?
C18A C13A C14A C15A 59.5(9) . . . . ?
C12A C13A C14A C15A 174.7(7) . . . . ?
C17A C13A C14A C8A 68.1(9) . . . . ?
C18A C13A C14A C8A -167.9(7) . . . . ?
C12A C13A C14A C8A -52.6(8) . . . . ?
C8A C14A C15A C16A -40.4(10) . . . . ?
C13A C14A C15A C16A 96.1(9) . . . . ?
C30A O8A C16A O7A -177.3(8) . . . . ?
C30A O8A C16A C15A 1.1(12) . . . . ?
C14A C15A C16A O7A -168.5(8) . . . . ?
C14A C15A C16A O8A 13.2(12) . . . . ?
C1DA O9A C17A C20A 71.1(9) . . . . ?
C1DA O9A C17A C13A -160.9(7) . . . . ?
C18A C13A C17A O9A -69.0(8) . . . . ?
C12A C13A C17A O9A 172.5(6) . . . . ?
C14A C13A C17A O9A 54.3(9) . . . . ?
C18A C13A C17A C20A 54.7(9) . . . . ?
C12A C13A C17A C20A -63.8(9) . . . . ?
C14A C13A C17A C20A 178.0(7) . . . . ?
O9A C17A C20A C21A 38.1(12) . . . . ?
C13A C17A C20A C21A -85.0(11) . . . . ?
O9A C17A C20A C22A -143.0(9) . . . . ?
C13A C17A C20A C22A 93.9(11) . . . . ?
C23A O10A C21A C20A -1.4(12) . . . . ?
C22A C20A C21A O10A 0.8(12) . . . . ?
C17A C20A C21A O10A 179.9(8) . . . . ?
C21A C20A C22A C23A 0.2(12) . . . . ?
C17A C20A C22A C23A -178.9(9) . . . . ?
C20A C22A C23A O10A -1.1(13) . . . . ?
C21A O10A C23A C22A 1.5(12) . . . . ?
C16A O8A C30A C8A 14.7(10) . . . . ?
C16A O8A C30A C2A 139.1(7) . . . . ?
O6A C8A C30A O8A 69.9(8) . . . . ?
C14A C8A C30A O8A -43.6(9) . . . . ?
C9A C8A C30A O8A -173.7(6) . . . . ?
O6A C8A C30A C2A -51.7(7) . . . . ?
C14A C8A C30A C2A -165.3(6) . . . . ?
C9A C8A C30A C2A 64.7(8) . . . . ?
O2A C2A C30A O8A -24.1(9) . . . . ?
C1A C2A C30A O8A -146.6(6) . . . . ?
C3A C2A C30A O8A 96.9(7) . . . . ?
O2A C2A C30A C8A 102.3(7) . . . . ?
C1A C2A C30A C8A -20.1(8) . . . . ?
C3A C2A C30A C8A -136.7(7) . . . . ?
C3A O3A C1AA O11A -2.4(11) . . . . ?
C3A O3A C1AA C2AA -179.5(6) . . . . ?
O11A C1AA C2AA C3AA -97.5(11) . . . . ?
O3A C1AA C2AA C3AA 79.4(9) . . . . ?
O11A C1AA C2AA C4AA 22.4(12) . . . . ?
O3A C1AA C2AA C4AA -160.7(7) . . . . ?
C8A O6A C1CA O12A 0.6(13) . . . . ?
C8A O6A C1CA C2CA -179.2(7) . . . . ?
C17A O9A C1DA O13A 4.0(12) . . . . ?
C17A O9A C1DA C2DA -174.8(7) . . . . ?
O1B C1B C2B O2B 13.1(11) . . . . ?
C10B C1B C2B O2B -167.6(7) . . . . ?
O1B C1B C2B C3B -108.5(9) . . . . ?
C10B C1B C2B C3B 70.8(8) . . . . ?
O1B C1B C2B C30B 134.3(8) . . . . ?
C10B C1B C2B C30B -46.3(8) . . . . ?
C1AB O3B C3B C2B -124.9(7) . . . . ?
C1AB O3B C3B C4B 108.5(8) . . . . ?
O2B C2B C3B O3B 92.6(8) . . . . ?
C1B C2B C3B O3B -147.0(6) . . . . ?
C30B C2B C3B O3B -33.7(8) . . . . ?
O2B C2B C3B C4B -142.7(7) . . . . ?
C1B C2B C3B C4B -22.3(9) . . . . ?
C30B C2B C3B C4B 90.9(8) . . . . ?
O3B C3B C4B C29B -152.0(7) . . . . ?
C2B C3B C4B C29B 86.0(9) . . . . ?
O3B C3B C4B C28B -33.6(9) . . . . ?
C2B C3B C4B C28B -155.6(7) . . . . ?
O3B C3B C4B C5B 84.6(8) . . . . ?
C2B C3B C4B C5B -37.4(10) . . . . ?
C29B C4B C5B C6B 66.8(10) . . . . ?
C28B C4B C5B C6B -55.6(9) . . . . ?
C3B C4B C5B C6B -172.5(7) . . . . ?
C29B C4B C5B C10B -60.3(9) . . . . ?
C28B C4B C5B C10B 177.4(7) . . . . ?
C3B C4B C5B C10B 60.4(9) . . . . ?
C4B C5B C6B C7B 79.6(10) . . . . ?
C10B C5B C6B C7B -151.6(8) . . . . ?
C1BB O5B C7B O4B 0.6(18) . . . . ?
C1BB O5B C7B C6B 176.3(13) . . . . ?
C5B C6B C7B O4B -135.9(10) . . . . ?
C5B C6B C7B O5B 48.5(12) . . . . ?
C1CB O6B C8B C30B 174.8(6) . . . . ?
C1CB O6B C8B C14B -65.4(8) . . . . ?
C1CB O6B C8B C9B 58.9(9) . . . . ?
O6B C8B C9B C11B -157.8(7) . . . . ?
C30B C8B C9B C11B 89.2(8) . . . . ?
C14B C8B C9B C11B -38.6(9) . . . . ?
O6B C8B C9B C10B 73.7(8) . . . . ?
C30B C8B C9B C10B -39.2(8) . . . . ?
C14B C8B C9B C10B -167.1(6) . . . . ?
O1B C1B C10B C19B 7.6(11) . . . . ?
C2B C1B C10B C19B -171.8(7) . . . . ?
O1B C1B C10B C5B 130.7(9) . . . . ?
C2B C1B C10B C5B -48.7(8) . . . . ?
O1B C1B C10B C9B -106.9(9) . . . . ?
C2B C1B C10B C9B 73.8(8) . . . . ?
C6B C5B C10B C1B -146.7(7) . . . . ?
C4B C5B C10B C1B -18.3(9) . . . . ?
C6B C5B C10B C19B -27.4(10) . . . . ?
C4B C5B C10B C19B 101.0(8) . . . . ?
C6B C5B C10B C9B 96.6(8) . . . . ?
C4B C5B C10B C9B -135.0(7) . . . . ?
C11B C9B C10B C1B -152.9(7) . . . . ?
C8B C9B C10B C1B -25.1(8) . . . . ?
C11B C9B C10B C19B 92.3(8) . . . . ?
C8B C9B C10B C19B -139.9(7) . . . . ?
C11B C9B C10B C5B -35.1(9) . . . . ?
C8B C9B C10B C5B 92.7(8) . . . . ?
C8B C9B C11B C12B 46.0(9) . . . . ?
C10B C9B C11B C12B 172.8(7) . . . . ?
C9B C11B C12B C13B -61.1(9) . . . . ?
C11B C12B C13B C17B -63.5(9) . . . . ?
C11B C12B C13B C18B 176.0(7) . . . . ?
C11B C12B C13B C14B 60.6(8) . . . . ?
O6B C8B C14B C15B -59.0(7) . . . . ?
C30B C8B C14B C15B 54.4(8) . . . . ?
C9B C8B C14B C15B 179.8(6) . . . . ?
O6B C8B C14B C13B 165.6(6) . . . . ?
C30B C8B C14B C13B -81.0(9) . . . . ?
C9B C8B C14B C13B 44.4(9) . . . . ?
C17B C13B C14B C8B 67.7(9) . . . . ?
C18B C13B C14B C8B -168.0(7) . . . . ?
C12B C13B C14B C8B -52.4(8) . . . . ?
C17B C13B C14B C15B -62.8(9) . . . . ?
C18B C13B C14B C15B 61.5(9) . . . . ?
C12B C13B C14B C15B 177.1(7) . . . . ?
C8B C14B C15B C16B -40.7(9) . . . . ?
C13B C14B C15B C16B 94.2(9) . . . . ?
C30B O8B C16B O7B -174.7(7) . . . . ?
C30B O8B C16B C15B 7.3(11) . . . . ?
C14B C15B C16B O7B -166.4(8) . . . . ?
C14B C15B C16B O8B 11.4(11) . . . . ?
C1DB O9B C17B C20B 74.1(8) . . . . ?
C1DB O9B C17B C13B -159.6(6) . . . . ?
C18B C13B C17B O9B -62.1(8) . . . . ?
C12B C13B C17B O9B 178.5(6) . . . . ?
C14B C13B C17B O9B 61.2(8) . . . . ?
C18B C13B C17B C20B 60.6(9) . . . . ?
C12B C13B C17B C20B -58.8(9) . . . . ?
C14B C13B C17B C20B -176.1(7) . . . . ?
O9B C17B C20B C21B 41.7(11) . . . . ?
C13B C17B C20B C21B -80.6(10) . . . . ?
O9B C17B C20B C22B -137.4(8) . . . . ?
C13B C17B C20B C22B 100.3(10) . . . . ?
C22B C20B C21B O10B 0.7(10) . . . . ?
C17B C20B C21B O10B -178.6(8) . . . . ?
C23B O10B C21B C20B -0.7(10) . . . . ?
C21B C20B C22B C23B -0.4(11) . . . . ?
C17B C20B C22B C23B 178.9(8) . . . . ?
C20B C22B C23B O10B -0.1(11) . . . . ?
C21B O10B C23B C22B 0.5(10) . . . . ?
C16B O8B C30B C8B 7.3(10) . . . . ?
C16B O8B C30B C2B 133.1(7) . . . . ?
O6B C8B C30B O8B 74.7(8) . . . . ?
C14B C8B C30B O8B -40.0(9) . . . . ?
C9B C8B C30B O8B -168.6(6) . . . . ?
O6B C8B C30B C2B -48.0(8) . . . . ?
C14B C8B C30B C2B -162.7(6) . . . . ?
C9B C8B C30B C2B 68.7(8) . . . . ?
O2B C2B C30B O8B -32.9(8) . . . . ?
C1B C2B C30B O8B -152.7(6) . . . . ?
C3B C2B C30B O8B 93.2(7) . . . . ?
O2B C2B C30B C8B 95.3(8) . . . . ?
C1B C2B C30B C8B -24.5(9) . . . . ?
C3B C2B C30B C8B -138.6(7) . . . . ?
C3B O3B C1AB O11B -4.1(12) . . . . ?
C3B O3B C1AB C2AB -180.0(6) . . . . ?
O11B C1AB C2AB C3AB -100.3(11) . . . . ?
O3B C1AB C2AB C3AB 75.4(9) . . . . ?
O11B C1AB C2AB C4AB 22.7(13) . . . . ?
O3B C1AB C2AB C4AB -161.6(8) . . . . ?
C8B O6B C1CB O12B 1.4(12) . . . . ?
C8B O6B C1CB C2CB -178.6(7) . . . . ?
C17B O9B C1DB O13B 4.1(11) . . . . ?
C17B O9B C1DB C2DB -177.4(7) . . . . ?
